data_4510928
loop_
_publ_author_name
'Mukherjee, Arijit'
'Grobelny, Pawel'
'Thakur, Tejender S.'
'Desiraju, Gautam R.'

_publ_section_title
;
 Polymorphs, Pseudopolymorphs, and Co-Crystals of Orcinol: Exploring the
 Structural Landscape with High Throughput Crystallography
;
_journal_issue 6
_journal_name_full 'Crystal Growth &amp; Design'
_journal_page_first 2637
_journal_paper_doi 10.1021/cg200361x
_journal_volume 11
_journal_year 2011
_chemical_compound_source 'see text'
_chemical_formula_moiety '2(C7 H8 O2), C8 H6 N2'
_chemical_formula_sum 'C22 H22 N2 O4'
_chemical_formula_weight 378.42
_chemical_name_common Orcinol:Quinoxaline2:1
_chemical_name_systematic ?
_space_group_IT_number 2
_symmetry_cell_setting triclinic
_symmetry_Int_Tables_number 2
_symmetry_space_group_name_Hall '-P 1'
_symmetry_space_group_name_H-M 'P -1'
_atom_sites_solution_hydrogens geom
_atom_sites_solution_primary direct
_atom_sites_solution_secondary difmap
_cell_angle_alpha 104.66(3)
_cell_angle_beta 103.82(3)
_cell_angle_gamma 96.33(3)
_cell_formula_units_Z 2
_cell_length_a 8.2900(17)
_cell_length_b 9.990(2)
_cell_length_c 12.690(3)
_cell_measurement_reflns_used 1821
_cell_measurement_temperature 150(2)
_cell_measurement_theta_max 27.5
_cell_measurement_theta_min 3.0
_cell_volume 970.9(4)
_computing_cell_refinement
;
CrystalClear-SM Expert 2.0 rc14 (Rigaku, 2009)
;
_computing_data_collection
;
CrystalClear-SM Expert 2.0 rc14 (Rigaku, 2009)
;
_computing_data_reduction
;
CrystalClear-SM Expert 2.0 rc14 (Rigaku, 2009)
;
_computing_publication_material 'PLATON (Spek, 2003)'
_computing_structure_refinement 'SHELXL-97 (Sheldrick, 1997)'
_diffrn_ambient_temperature 150
_diffrn_detector CCD
_diffrn_detector_area_resol_mean 13.6612
_diffrn_measured_fraction_theta_full 0.992
_diffrn_measured_fraction_theta_max 0.992
_diffrn_measurement_details
;
scan:
    Number of images: 180
               Slice: -60.0000 - 120.0000
         Image width: 1.0000
            Exp time: 16.0000
       Rotation axis: Omega
               Omega: 0.0000
                 Chi: 54.0000
                 Phi: 0.0000
                 XTD: 49.3658
              2theta: 29.5850
scan:
    Number of images: 180
               Slice: -60.0000 - 120.0000
         Image width: 1.0000
            Exp time: 16.0000
       Rotation axis: Omega
               Omega: 0.0000
                 Chi: 54.0000
                 Phi: 120.0000
                 XTD: 49.3658
              2theta: 29.5850
scan:
    Number of images: 180
               Slice: -60.0000 - 120.0000
         Image width: 1.0000
            Exp time: 16.0000
       Rotation axis: Omega
               Omega: 0.0000
                 Chi: 54.0000
                 Phi: 240.0000
                 XTD: 49.3658
              2theta: 29.5850

;
_diffrn_measurement_device
;
XtaLABmini: Fixed Chi 2 circle
;
_diffrn_measurement_device_type
;
Rigaku Mercury375R (2x2 bin mode)
;
_diffrn_measurement_method 'profile data from \w-scans'
_diffrn_measurement_specimen_support Fiber
_diffrn_orient_matrix_type d*Trek
_diffrn_orient_matrix_UB_11 0.104652
_diffrn_orient_matrix_UB_12 0.067624
_diffrn_orient_matrix_UB_13 0.020539
_diffrn_orient_matrix_UB_21 0.009204
_diffrn_orient_matrix_UB_22 0.049556
_diffrn_orient_matrix_UB_23 -0.092422
_diffrn_orient_matrix_UB_31 -0.025641
_diffrn_orient_matrix_UB_32 0.079877
_diffrn_orient_matrix_UB_33 0.012312
_diffrn_radiation_monochromator 'Graphite Monochromator'
_diffrn_radiation_probe x-ray
_diffrn_radiation_type MoK\a
_diffrn_radiation_wavelength 0.71075
_diffrn_reflns_av_R_equivalents 0.1416
_diffrn_reflns_av_sigmaI/netI 0.1412
_diffrn_reflns_limit_h_max 10
_diffrn_reflns_limit_h_min -10
_diffrn_reflns_limit_k_max 12
_diffrn_reflns_limit_k_min -12
_diffrn_reflns_limit_l_max 16
_diffrn_reflns_limit_l_min -16
_diffrn_reflns_number 10188
_diffrn_reflns_reduction_process
;
;
_diffrn_reflns_theta_full 27.51
_diffrn_reflns_theta_max 27.51
_diffrn_reflns_theta_min 1.73
_diffrn_source_current 12.0
_diffrn_source_power 0.6
_diffrn_source_voltage 50.0
_exptl_absorpt_coefficient_mu 0.090
_exptl_absorpt_correction_T_max 0.996
_exptl_absorpt_correction_T_min 0.982
_exptl_absorpt_correction_type multi-scan
_exptl_absorpt_process_details 'Jacobson, R. (1998) Private communication'
_exptl_crystal_colour Colorless
_exptl_crystal_density_diffrn 1.294
_exptl_crystal_density_method 'Not Measured'
_exptl_crystal_description Platelet
_exptl_crystal_F_000 400
_exptl_crystal_size_max 0.200
_exptl_crystal_size_mid 0.150
_exptl_crystal_size_min 0.050
_refine_diff_density_max 0.628
_refine_diff_density_min -0.481
_refine_diff_density_rms 0.152
_refine_ls_extinction_coef 0.066(16)
_refine_ls_extinction_expression Fc^*^=kFc[1+0.001xFc^2^\l^3^/sin(2\q)]^-1/4^
_refine_ls_extinction_method SHELXL
_refine_ls_goodness_of_fit_ref 1.087
_refine_ls_hydrogen_treatment mixed
_refine_ls_matrix_type full
_refine_ls_number_parameters 272
_refine_ls_number_reflns 4424
_refine_ls_number_restraints 0
_refine_ls_restrained_S_all 1.087
_refine_ls_R_factor_all 0.1798
_refine_ls_R_factor_gt 0.1056
_refine_ls_shift/su_max 0.000
_refine_ls_shift/su_mean 0.000
_refine_ls_structure_factor_coef Fsqd
_refine_ls_weighting_details 'calc w=1/[\s^2^(Fo^2^)+(0.1586P)^2^+0.0000P] where P=(Fo^2^+2Fc^2^)/3'
_refine_ls_weighting_scheme calc
_refine_ls_wR_factor_gt 0.2542
_refine_ls_wR_factor_ref 0.3380
_reflns_number_gt 2224
_reflns_number_total 4424
_reflns_threshold_expression I>2\s(I)
_cod_data_source_file 818163.cif
_cod_data_source_block datam
_cod_depositor_comments
;
The following automatic conversions were performed:

'_symmetry_cell_setting' value 'Triclinic' changed to 'triclinic'
according to
/usr/data/users/saulius/automatic-downloads/retrospective/ACS/lib/dictionaries/cif_core.dic
dictionary named 'cif_core.dic' version 2.4.2 from
2011-04-26.

'_exptl_absorpt_correction_type' value 'Multi-scan'
changed to 'multi-scan' according to
/usr/data/users/saulius/automatic-downloads/retrospective/ACS/lib/dictionaries/cif_core.dic
dictionary named 'cif_core.dic' version 2.4.2 from 2011-04-26.

Automatic conversion script
Id: cif_fix_values 2281 2013-09-26 08:29:07Z andrius 
;
_cod_database_code 4510928

loop_
_symmetry_equiv_pos_site_id
_symmetry_equiv_pos_as_xyz
1 x,y,z
2 -x,-y,-z

loop_
_atom_site_aniso_label
_atom_site_aniso_U_11
_atom_site_aniso_U_22
_atom_site_aniso_U_33
_atom_site_aniso_U_23
_atom_site_aniso_U_13
_atom_site_aniso_U_12
O1 0.057(2) 0.0378(17) 0.0321(15) 0.0025(13) 0.0086(14) -0.0078(16)
O3 0.0472(18) 0.0363(17) 0.0355(15) 0.0057(13) 0.0082(13) -0.0125(14)
C1 0.045(2) 0.0252(19) 0.033(2) 0.0052(16) 0.0110(18) 0.0045(18)
C2 0.041(2) 0.033(2) 0.0291(19) 0.0075(16) 0.0074(17) 0.0004(18)
C3 0.038(2) 0.0256(19) 0.042(2) 0.0064(17) 0.0123(18) -0.0007(17)
C4 0.036(2) 0.035(2) 0.034(2) 0.0091(17) 0.0079(17) -0.0011(18)
C5 0.041(2) 0.033(2) 0.043(2) 0.0119(18) 0.0164(19) 0.0018(19)
C6 0.042(2) 0.025(2) 0.041(2) 0.0052(17) 0.0099(19) -0.0018(18)
C7 0.057(3) 0.044(3) 0.047(3) 0.019(2) 0.014(2) -0.009(2)
O8 0.0469(18) 0.0369(16) 0.0257(13) -0.0012(12) 0.0052(12) -0.0066(14)
O10 0.058(2) 0.0423(18) 0.0323(16) -0.0024(13) 0.0123(14) -0.0157(15)
C8 0.033(2) 0.032(2) 0.0280(19) -0.0007(16) 0.0061(16) 0.0008(17)
C9 0.048(3) 0.030(2) 0.0295(19) 0.0042(16) 0.0104(18) -0.0058(19)
C10 0.039(2) 0.031(2) 0.033(2) 0.0040(16) 0.0113(17) -0.0020(18)
C11 0.044(2) 0.037(2) 0.0287(19) 0.0023(17) 0.0150(18) 0.0042(19)
C12 0.042(2) 0.031(2) 0.037(2) 0.0113(17) 0.0165(19) 0.0046(18)
C13 0.038(2) 0.027(2) 0.0315(19) 0.0020(16) 0.0083(17) -0.0041(17)
C14 0.058(3) 0.045(3) 0.039(2) 0.013(2) 0.017(2) -0.007(2)
N1 0.037(2) 0.035(2) 0.046(2) 0.0115(16) 0.0092(16) 0.0001(16)
N2 0.045(2) 0.039(2) 0.0387(18) 0.0050(16) 0.0148(16) 0.0029(17)
C15 0.041(2) 0.033(2) 0.054(3) 0.010(2) 0.015(2) 0.004(2)
C16 0.050(3) 0.046(3) 0.038(2) -0.001(2) 0.009(2) 0.005(2)
C17 0.044(3) 0.040(2) 0.044(2) 0.014(2) 0.010(2) 0.005(2)
C18 0.057(3) 0.039(3) 0.049(3) 0.008(2) 0.011(2) 0.003(2)
C19 0.053(3) 0.043(3) 0.041(2) 0.002(2) 0.015(2) 0.015(2)
C20 0.048(3) 0.048(3) 0.035(2) 0.0087(19) 0.015(2) 0.007(2)
C21 0.034(2) 0.034(2) 0.036(2) 0.0087(17) 0.0081(17) -0.0045(18)
C22 0.031(2) 0.034(2) 0.034(2) 0.0090(17) 0.0047(17) 0.0007(17)

loop_
_atom_site_label
_atom_site_type_symbol
_atom_site_thermal_displace_type
_atom_site_fract_x
_atom_site_fract_y
_atom_site_fract_z
_atom_site_occupancy
_atom_site_U_iso_or_equiv
_atom_site_calc_flag
_atom_site_refinement_flags
O1 O Uani 0.8137(4) 1.0379(3) 1.0078(2) 1.000 0.0458(10) . .
O3 O Uani 0.4261(4) 0.7101(3) 0.6800(2) 1.000 0.0428(10) . .
C1 C Uani 0.7460(5) 0.9947(4) 0.8924(3) 1.000 0.0351(11) . .
C2 C Uani 0.6184(5) 0.8782(4) 0.8465(3) 1.000 0.0356(11) . .
C3 C Uani 0.5506(5) 0.8282(4) 0.7293(4) 1.000 0.0362(11) . .
C4 C Uani 0.6066(5) 0.8983(4) 0.6592(3) 1.000 0.0361(12) . .
C5 C Uani 0.7332(6) 1.0171(4) 0.7052(4) 1.000 0.0384(12) . .
C6 C Uani 0.8046(6) 1.0659(4) 0.8228(3) 1.000 0.0378(12) . .
C7 C Uani 0.7958(7) 1.0942(5) 0.6300(4) 1.000 0.0498(17) . .
O8 O Uani 0.0524(4) 0.2862(3) 0.0932(2) 1.000 0.0405(9) . .
O10 O Uani 0.3743(4) 0.6184(3) 0.4436(3) 1.000 0.0488(10) . .
C8 C Uani 0.0940(5) 0.3351(4) 0.2114(3) 1.000 0.0336(11) . .
C9 C Uani 0.2129(6) 0.4570(4) 0.2697(3) 1.000 0.0378(14) . .
C10 C Uani 0.2526(5) 0.5008(4) 0.3868(3) 1.000 0.0358(12) . .
C11 C Uani 0.1721(5) 0.4259(4) 0.4456(3) 1.000 0.0373(11) . .
C12 C Uani 0.0526(5) 0.3059(4) 0.3856(3) 1.000 0.0356(12) . .
C13 C Uani 0.0129(5) 0.2591(4) 0.2666(3) 1.000 0.0345(11) . .
C14 C Uani -0.0298(7) 0.2220(5) 0.4484(4) 1.000 0.0479(16) . .
N1 N Uani 0.6499(5) 0.4304(4) 0.1632(3) 1.000 0.0403(12) . .
N2 N Uani 0.7671(5) 0.5680(4) 0.0189(3) 1.000 0.0419(11) . .
C15 C Uani 0.6934(6) 0.3629(5) 0.0753(4) 1.000 0.0431(14) . .
C16 C Uani 0.7529(6) 0.4306(5) 0.0027(4) 1.000 0.0481(16) . .
C17 C Uani 0.7270(6) 0.7891(5) 0.1307(4) 1.000 0.0429(14) . .
C18 C Uani 0.6769(6) 0.8629(5) 0.2196(4) 1.000 0.0504(17) . .
C19 C Uani 0.6195(6) 0.7956(5) 0.2928(4) 1.000 0.0468(16) . .
C20 C Uani 0.6159(6) 0.6539(5) 0.2765(4) 1.000 0.0438(16) . .
C21 C Uani 0.6625(5) 0.5744(4) 0.1836(3) 1.000 0.0361(12) . .
C22 C Uani 0.7201(5) 0.6429(4) 0.1100(3) 1.000 0.0344(12) . .
H1 H Uiso 0.912(7) 1.110(6) 1.032(4) 1.000 0.059(15) . .
H2 H Uiso 0.57710 0.83250 0.89450 1.000 0.0430 calc R
H3 H Uiso 0.377(8) 0.664(7) 0.733(5) 1.000 0.09(2) . .
H4 H Uiso 0.55800 0.86480 0.57940 1.000 0.0440 calc R
H6 H Uiso 0.89190 1.14650 0.85520 1.000 0.0450 calc R
H7A H Uiso 0.75890 1.03410 0.55130 1.000 0.0750 calc R
H7B H Uiso 0.91940 1.11740 0.65500 1.000 0.0750 calc R
H7C H Uiso 0.74950 1.18100 0.63490 1.000 0.0750 calc R
H8 H Uiso 0.126(9) 0.354(8) 0.058(6) 1.000 0.12(3) . .
H9 H Uiso 0.26560 0.50900 0.23000 1.000 0.0450 calc R
H10 H Uiso 0.386(8) 0.643(7) 0.519(6) 1.000 0.09(2) . .
H11 H Uiso 0.19970 0.45740 0.52600 1.000 0.0450 calc R
H13 H Uiso -0.06860 0.17650 0.22490 1.000 0.0410 calc R
H14A H Uiso 0.04630 0.16220 0.47590 1.000 0.0720 calc R
H14B H Uiso -0.13570 0.16300 0.39720 1.000 0.0720 calc R
H14C H Uiso -0.05350 0.28630 0.51290 1.000 0.0720 calc R
H15 H Uiso 0.68500 0.26370 0.05910 1.000 0.0520 calc R
H16 H Uiso 0.78350 0.37540 -0.05970 1.000 0.0580 calc R
H17 H Uiso 0.76650 0.83620 0.08280 1.000 0.0510 calc R
H18 H Uiso 0.68050 0.96120 0.23260 1.000 0.0600 calc R
H19 H Uiso 0.58330 0.84860 0.35350 1.000 0.0560 calc R
H20 H Uiso 0.58210 0.60980 0.32780 1.000 0.0520 calc R

loop_
_atom_type_symbol
_atom_type_description
_atom_type_scat_dispersion_real
_atom_type_scat_dispersion_imag
_atom_type_scat_source
O O 0.0106 0.0060 'International Tables Vol C Tables 4.2.6.8 and 6.1.1.4'
N N 0.0061 0.0033 'International Tables Vol C Tables 4.2.6.8 and 6.1.1.4'
H H 0.0000 0.0000 'International Tables Vol C Tables 4.2.6.8 and 6.1.1.4'
C C 0.0033 0.0016 'International Tables Vol C Tables 4.2.6.8 and 6.1.1.4'

loop_
_geom_angle_atom_site_label_1
_geom_angle_atom_site_label_2
_geom_angle_atom_site_label_3
_geom_angle
_geom_angle_publ_flag
C1 O1 H1 113(3) no
C3 O3 H3 118(4) no
C8 O8 H8 112(4) no
C10 O10 H10 112(4) no
C15 N1 C21 116.9(4) yes
C16 N2 C22 116.6(4) yes
O1 C1 C6 121.3(4) yes
O1 C1 C2 117.8(3) yes
C2 C1 C6 120.9(3) no
C1 C2 C3 119.5(4) no
O3 C3 C2 121.3(4) yes
C2 C3 C4 120.3(4) no
O3 C3 C4 118.4(4) yes
C3 C4 C5 120.4(4) no
C6 C5 C7 119.5(4) no
C4 C5 C6 119.6(4) no
C4 C5 C7 121.0(4) no
C1 C6 C5 119.4(4) no
C1 C2 H2 120.00 no
C3 C2 H2 120.00 no
C3 C4 H4 120.00 no
C5 C4 H4 120.00 no
C5 C6 H6 120.00 no
C1 C6 H6 120.00 no
C5 C7 H7A 110.00 no
H7B C7 H7C 109.00 no
H7A C7 H7C 109.00 no
C5 C7 H7B 110.00 no
H7A C7 H7B 109.00 no
C5 C7 H7C 109.00 no
O8 C8 C9 120.2(4) yes
C9 C8 C13 122.0(3) no
O8 C8 C13 117.8(3) yes
C8 C9 C10 118.5(4) no
O10 C10 C9 118.0(4) yes
O10 C10 C11 121.1(3) yes
C9 C10 C11 120.9(4) no
C10 C11 C12 119.5(3) no
C11 C12 C14 119.8(3) no
C13 C12 C14 120.0(4) no
C11 C12 C13 120.1(4) no
C8 C13 C12 118.9(4) no
C10 C9 H9 121.00 no
C8 C9 H9 121.00 no
C10 C11 H11 120.00 no
C12 C11 H11 120.00 no
C8 C13 H13 121.00 no
C12 C13 H13 121.00 no
C12 C14 H14B 109.00 no
C12 C14 H14C 109.00 no
H14A C14 H14C 109.00 no
H14B C14 H14C 109.00 no
H14A C14 H14B 109.00 no
C12 C14 H14A 109.00 no
N1 C15 C16 123.0(5) yes
N2 C16 C15 122.2(4) yes
C18 C17 C22 119.9(4) no
C17 C18 C19 121.1(5) no
C18 C19 C20 120.2(5) no
C19 C20 C21 119.8(4) no
N1 C21 C20 120.0(4) yes
N1 C21 C22 120.4(4) yes
C20 C21 C22 119.6(4) no
N2 C22 C17 119.8(4) yes
N2 C22 C21 120.9(4) yes
C17 C22 C21 119.3(4) no
N1 C15 H15 119.00 no
C16 C15 H15 119.00 no
N2 C16 H16 119.00 no
C15 C16 H16 119.00 no
C18 C17 H17 120.00 no
C22 C17 H17 120.00 no
C17 C18 H18 119.00 no
C19 C18 H18 119.00 no
C18 C19 H19 120.00 no
C20 C19 H19 120.00 no
C19 C20 H20 120.00 no
C21 C20 H20 120.00 no

loop_
_geom_bond_atom_site_label_1
_geom_bond_atom_site_label_2
_geom_bond_distance
_geom_bond_publ_flag
O1 C1 1.371(4) yes
O3 C3 1.378(5) yes
O1 H1 0.96(6) no
O3 H3 1.04(7) no
O8 C8 1.397(4) yes
O10 C10 1.371(5) yes
O8 H8 1.11(8) no
O10 H10 0.90(7) no
N1 C21 1.383(6) yes
N1 C15 1.302(6) yes
N2 C22 1.375(5) yes
N2 C16 1.323(7) yes
C1 C6 1.403(6) no
C1 C2 1.380(6) no
C2 C3 1.393(6) no
C3 C4 1.392(6) no
C4 C5 1.390(6) no
C5 C7 1.515(7) no
C5 C6 1.400(6) no
C2 H2 0.9500 no
C4 H4 0.9500 no
C6 H6 0.9500 no
C7 H7C 0.9800 no
C7 H7B 0.9800 no
C7 H7A 0.9800 no
C8 C13 1.379(6) no
C8 C9 1.390(6) no
C9 C10 1.383(5) no
C10 C11 1.404(6) no
C11 C12 1.384(6) no
C12 C13 1.407(5) no
C12 C14 1.509(7) no
C9 H9 0.9500 no
C11 H11 0.9500 no
C13 H13 0.9500 no
C14 H14B 0.9800 no
C14 H14C 0.9800 no
C14 H14A 0.9800 no
C15 C16 1.417(7) no
C17 C18 1.364(7) no
C17 C22 1.409(7) no
C18 C19 1.414(7) no
C19 C20 1.374(7) no
C20 C21 1.408(6) no
C21 C22 1.426(6) no
C15 H15 0.9500 no
C16 H16 0.9500 no
C17 H17 0.9500 no
C18 H18 0.9500 no
C19 H19 0.9500 no
C20 H20 0.9500 no

loop_
_geom_contact_atom_site_label_1
_geom_contact_atom_site_label_2
_geom_contact_distance
_geom_contact_site_symmetry_2
_geom_contact_publ_flag
O1 O8 2.789(4) 1_666 no
O1 C13 3.366(5) 1_666 no
O1 C17 3.351(6) 1_556 no
O3 N1 2.854(5) 2_666 no
O3 O10 2.816(4) . no
O8 N2 2.823(5) 2_665 no
O8 C2 3.370(5) 2_666 no
O8 C16 3.135(6) 1_455 no
O8 O1 2.789(4) 1_444 no
O8 C15 3.125(6) 1_455 no
O10 C20 3.300(6) . no
O10 C4 3.382(5) . no
O10 O3 2.816(4) . no
O1 H1 2.92(6) 2_777 no
O1 H13 2.6400 1_666 no
O1 H15 2.6000 1_566 no
O1 H17 2.4700 1_556 no
O3 H11 2.9000 . no
O3 H10 1.92(7) . no
O8 H6 2.8900 1_444 no
O8 H1 1.87(6) 1_444 no
O10 H20 2.5100 . no
O10 H7C 2.6500 2_676 no
O10 H4 2.6700 . no
N1 O3 2.854(5) 2_666 no
N1 N2 2.831(6) . no
N2 N1 2.831(6) . no
N2 O8 2.823(5) 2_665 no
N1 H3 1.84(7) 2_666 no
N1 H2 2.8700 2_666 no
N2 H8 1.73(8) 2_665 no
C2 C8 3.454(6) 2_666 no
C2 O8 3.370(5) 2_666 no
C3 C8 3.540(6) 2_666 no
C4 O10 3.382(5) . no
C7 C14 3.421(7) 1_665 no
C8 C3 3.540(6) 2_666 no
C8 C15 3.434(7) 1_455 no
C8 C2 3.454(6) 2_666 no
C13 C15 3.577(6) 1_455 no
C13 O1 3.366(5) 1_444 no
C14 C7 3.421(7) 1_445 no
C15 C8 3.434(7) 1_655 no
C15 O8 3.125(6) 1_655 no
C15 C13 3.577(6) 1_655 no
C16 O8 3.135(6) 1_655 no
C17 O1 3.351(6) 1_554 no
C20 O10 3.300(6) . no
C3 H10 2.76(7) . no
C3 H18 3.0200 2_676 no
C4 H10 2.85(7) . no
C5 H19 3.1000 2_676 no
C7 H14C 3.0400 1_665 no
C8 H1 2.75(5) 1_444 no
C9 H20 3.0900 . no
C10 H14C 3.0500 2_566 no
C13 H1 2.84(5) 1_444 no
C15 H2 2.9700 2_666 no
C15 H3 2.70(6) 2_666 no
C16 H8 2.64(8) 2_665 no
C17 H8 3.05(7) 2_665 no
C20 H9 2.9500 . no
C21 H3 2.86(7) 2_666 no
C22 H8 2.74(7) 2_665 no
H1 C13 2.84(5) 1_666 no
H1 H6 2.3300 . no
H1 H13 2.3300 1_666 no
H1 C8 2.75(5) 1_666 no
H1 O8 1.87(6) 1_666 no
H1 O1 2.92(6) 2_777 no
H1 H15 2.5900 1_566 no
H2 H3 2.4100 . no
H2 N1 2.8700 2_666 no
H2 H17 2.5200 1_556 no
H2 H15 2.5400 2_666 no
H2 C15 2.9700 2_666 no
H3 C15 2.70(6) 2_666 no
H3 H2 2.4100 . no
H3 C21 2.86(7) 2_666 no
H3 N1 1.84(7) 2_666 no
H4 H7A 2.3900 . no
H4 H10 2.3300 . no
H4 O10 2.6700 . no
H6 O8 2.8900 1_666 no
H6 H1 2.3300 . no
H6 H7B 2.5500 . no
H7A H4 2.3900 . no
H7B H6 2.5500 . no
H7C O10 2.6500 2_676 no
H8 H9 2.2800 . no
H8 N2 1.73(8) 2_665 no
H8 C16 2.64(8) 2_665 no
H8 C17 3.05(7) 2_665 no
H8 C22 2.74(7) 2_665 no
H9 H8 2.2800 . no
H9 H20 2.5800 . no
H9 C20 2.9500 . no
H10 O3 1.92(7) . no
H10 H11 2.3100 . no
H10 C3 2.76(7) . no
H10 C4 2.85(7) . no
H10 H4 2.3300 . no
H11 H14C 2.5000 . no
H11 H20 2.5400 2_666 no
H11 H10 2.3100 . no
H11 O3 2.9000 . no
H13 O1 2.6400 1_444 no
H13 H14B 2.4100 . no
H13 H1 2.3300 1_444 no
H14B H13 2.4100 . no
H14B H18 2.5300 1_445 no
H14C H11 2.5000 . no
H14C C10 3.0500 2_566 no
H14C C7 3.0400 1_445 no
H15 O1 2.6000 1_544 no
H15 H1 2.5900 1_544 no
H15 H2 2.5400 2_666 no
H17 O1 2.4700 1_554 no
H17 H2 2.5200 1_554 no
H18 H14B 2.5300 1_665 no
H18 C3 3.0200 2_676 no
H19 C5 3.1000 2_676 no
H20 O10 2.5100 . no
H20 C9 3.0900 . no
H20 H9 2.5800 . no
H20 H11 2.5400 2_666 no

loop_
_geom_hbond_atom_site_label_D
_geom_hbond_atom_site_label_H
_geom_hbond_atom_site_label_A
_geom_hbond_distance_DH
_geom_hbond_distance_HA
_geom_hbond_distance_DA
_geom_hbond_angle_DHA
_geom_hbond_site_symmetry_A
_geom_hbond_publ_flag
O1 H1 O8 0.96(6) 1.87(6) 2.789(4) 161(5) 1_666 yes
O3 H3 N1 1.04(7) 1.84(7) 2.854(5) 164(6) 2_666 yes
O8 H8 N2 1.11(8) 1.73(8) 2.823(5) 169(7) 2_665 yes
O10 H10 O3 0.90(7) 1.92(7) 2.816(4) 175(9) . yes
C17 H17 O1 0.9500 2.4700 3.351(6) 154.00 1_554 yes
C20 H20 O10 0.9500 2.5100 3.300(6) 140.00 . yes

loop_
_geom_torsion_atom_site_label_1
_geom_torsion_atom_site_label_2
_geom_torsion_atom_site_label_3
_geom_torsion_atom_site_label_4
_geom_torsion
_geom_torsion_publ_flag
C15 N1 C21 C20 179.3(4) no
C15 N1 C21 C22 0.3(6) no
C21 N1 C15 C16 0.6(7) no
C16 N2 C22 C21 1.2(6) no
C22 N2 C16 C15 -0.4(7) no
C16 N2 C22 C17 -178.1(4) no
O1 C1 C2 C3 -177.8(4) no
O1 C1 C6 C5 179.2(4) no
C6 C1 C2 C3 2.0(6) no
C2 C1 C6 C5 -0.5(7) no
C1 C2 C3 O3 178.3(4) no
C1 C2 C3 C4 -2.4(6) no
C2 C3 C4 C5 1.4(7) no
O3 C3 C4 C5 -179.4(4) no
C3 C4 C5 C6 0.1(7) no
C3 C4 C5 C7 179.8(4) no
C7 C5 C6 C1 179.7(4) no
C4 C5 C6 C1 -0.6(7) no
C9 C8 C13 C12 -0.4(6) no
O8 C8 C13 C12 179.9(4) no
C13 C8 C9 C10 1.4(7) no
O8 C8 C9 C10 -179.0(4) no
C8 C9 C10 O10 177.8(4) no
C8 C9 C10 C11 -1.4(7) no
O10 C10 C11 C12 -178.6(4) no
C9 C10 C11 C12 0.6(6) no
C10 C11 C12 C14 177.8(4) no
C10 C11 C12 C13 0.3(6) no
C14 C12 C13 C8 -177.9(4) no
C11 C12 C13 C8 -0.4(6) no
N1 C15 C16 N2 -0.6(8) no
C18 C17 C22 C21 -0.8(7) no
C18 C17 C22 N2 178.6(4) no
C22 C17 C18 C19 0.7(7) no
C17 C18 C19 C20 1.1(8) no
C18 C19 C20 C21 -2.8(7) no
C19 C20 C21 C22 2.7(7) no
C19 C20 C21 N1 -176.3(4) no
N1 C21 C22 N2 -1.2(6) no
C20 C21 C22 C17 -0.9(6) no
N1 C21 C22 C17 178.1(4) no
C20 C21 C22 N2 179.7(4) no
